data_2233723
loop_
_publ_author_name
'Odaba\,so\(glu, Hakk\?i Yasin'
'B\"uy\"ukg\"ung\"or, Orhan'
'Avin\,c, Osman Ozan'
'Odaba\,so\(glu, Mustafa'

_publ_section_title
;
 (<i>E</i>)-2-{[(2-(Trifluoromethyl)phenyl]iminomethyl}phenol
;
_journal_coeditor_code BH2411
_journal_issue 3
_journal_name_full 'Acta Crystallographica Section E'
_journal_page_first o578
_journal_paper_doi 10.1107/S1600536812003212
_journal_volume 68
_journal_year 2012
_chemical_formula_iupac 'C14 H10 F3 N O'
_chemical_formula_moiety 'C14 H10 F3 N O'
_chemical_formula_sum 'C14 H10 F3 N O'
_chemical_formula_weight 265.23
_chemical_melting_point 338
_chemical_name_systematic
;
(<i>E</i>)-2-{[(2-(Trifluoromethyl)phenyl]iminomethyl}phenol
;
_space_group_IT_number 29
_symmetry_cell_setting orthorhombic
_symmetry_space_group_name_Hall 'P 2c -2ac'
_symmetry_space_group_name_H-M 'P c a 21'
_atom_sites_solution_hydrogens geom
_atom_sites_solution_primary direct
_atom_sites_solution_secondary difmap
_audit_creation_method SHELXL97
_cell_angle_alpha 90.00
_cell_angle_beta 90.00
_cell_angle_gamma 90.00
_cell_formula_units_Z 4
_cell_length_a 17.9907(18)
_cell_length_b 5.0898(4)
_cell_length_c 13.2564(10)
_cell_measurement_reflns_used 15262
_cell_measurement_temperature 296
_cell_measurement_theta_max 28.00
_cell_measurement_theta_min 1.54
_cell_volume 1213.88(18)
_computing_cell_refinement 'X-AREA (Stoe & Cie, 2002)'
_computing_data_collection 'X-AREA (Stoe & Cie, 2002)'
_computing_data_reduction 'X-RED32 (Stoe & Cie, 2002)'
_computing_molecular_graphics 'ORTEP-3 (Farrugia, 1997)'
_computing_publication_material 'WinGX (Farrugia, 1999)'
_computing_structure_refinement 'SHELXL97 (Sheldrick, 2008)'
_computing_structure_solution 'SHELXS97 (Sheldrick, 2008)'
_diffrn_ambient_temperature 296
_diffrn_detector_area_resol_mean 0
_diffrn_measured_fraction_theta_full 1.000
_diffrn_measured_fraction_theta_max 1.000
_diffrn_measurement_device_type 'Stoe IPDS II'
_diffrn_measurement_method 'rotation method'
_diffrn_radiation_monochromator graphite
_diffrn_radiation_source 'fine-focus sealed tube'
_diffrn_radiation_type MoK\a
_diffrn_radiation_wavelength 0.71073
_diffrn_reflns_av_R_equivalents 0.0376
_diffrn_reflns_av_sigmaI/netI 0.0290
_diffrn_reflns_limit_h_max 22
_diffrn_reflns_limit_h_min -22
_diffrn_reflns_limit_k_max 6
_diffrn_reflns_limit_k_min -6
_diffrn_reflns_limit_l_max 16
_diffrn_reflns_limit_l_min -16
_diffrn_reflns_number 9185
_diffrn_reflns_theta_full 26.50
_diffrn_reflns_theta_max 26.50
_diffrn_reflns_theta_min 2.26
_diffrn_standards_decay_% 0
_exptl_absorpt_coefficient_mu 0.123
_exptl_absorpt_correction_T_max 0.9661
_exptl_absorpt_correction_T_min 0.9316
_exptl_absorpt_correction_type integration
_exptl_absorpt_process_details '(X-RED32; Stoe & Cie, 2002)'
_exptl_crystal_colour yellow
_exptl_crystal_density_diffrn 1.451
_exptl_crystal_density_method 'not measured'
_exptl_crystal_description prism
_exptl_crystal_F_000 544
_exptl_crystal_size_max 0.73
_exptl_crystal_size_mid 0.48
_exptl_crystal_size_min 0.27
_refine_diff_density_max 0.106
_refine_diff_density_min -0.145
_refine_ls_abs_structure_details
;
1201 measured Friedel pairs were merged, because the compound is a weak
anomalous scatterer
;
_refine_ls_extinction_method none
_refine_ls_goodness_of_fit_ref 1.070
_refine_ls_hydrogen_treatment mixed
_refine_ls_matrix_type full
_refine_ls_number_constraints 0
_refine_ls_number_parameters 176
_refine_ls_number_reflns 1318
_refine_ls_number_restraints 1
_refine_ls_restrained_S_all 1.070
_refine_ls_R_factor_all 0.0510
_refine_ls_R_factor_gt 0.0374
_refine_ls_shift/su_max 0.000
_refine_ls_shift/su_mean 0.000
_refine_ls_structure_factor_coef Fsqd
_refine_ls_weighting_details 'calc w = 1/[\s^2^(Fo^2^)+(0.0476P)^2^] where P=(Fo^2^+2Fc^2^)/3'
_refine_ls_weighting_scheme calc
_refine_ls_wR_factor_gt 0.0784
_refine_ls_wR_factor_ref 0.0837
_reflns_number_gt 1827
_reflns_number_total 2519
_reflns_threshold_expression I>2\s(I)
_cod_data_source_file bh2411.cif
_cod_data_source_block I
_cod_database_code 2233723
_cod_database_fobs_code 2233723

loop_
_symmetry_equiv_pos_as_xyz
'x, y, z'
'-x, -y, z+1/2'
'-x+1/2, y, z+1/2'
'x+1/2, -y, z'

loop_
_atom_site_type_symbol
_atom_site_label
_atom_site_fract_x
_atom_site_fract_y
_atom_site_fract_z
_atom_site_U_iso_or_equiv
_atom_site_adp_type
_atom_site_calc_flag
_atom_site_refinement_flags
_atom_site_occupancy
_atom_site_symmetry_multiplicity
C C1 0.45358(12) 1.0002(5) 0.7729(2) 0.0617(6) Uani d . 1 1
C C2 0.43472(14) 1.0230(5) 0.6716(2) 0.0698(7) Uani d . 1 1
C C3 0.38195(19) 1.2075(6) 0.6431(3) 0.0864(9) Uani d . 1 1
H H3 0.3689 1.2237 0.5755 0.104 Uiso calc R 1 1
C C4 0.34888(18) 1.3658(6) 0.7134(4) 0.0915(11) Uani d . 1 1
H H4 0.3140 1.4894 0.6928 0.110 Uiso calc R 1 1
C C5 0.36636(17) 1.3453(6) 0.8136(3) 0.0868(10) Uani d . 1 1
H H5 0.3433 1.4530 0.8608 0.104 Uiso calc R 1 1
C C6 0.41827(16) 1.1637(6) 0.8435(3) 0.0793(8) Uani d . 1 1
H H6 0.4302 1.1486 0.9115 0.095 Uiso calc R 1 1
C C7 0.50948(15) 0.8157(5) 0.8071(2) 0.0648(6) Uani d . 1 1
H H7 0.5213 0.8108 0.8753 0.078 Uiso calc R 1 1
C C8 0.59564(12) 0.4792(5) 0.7836(2) 0.0612(6) Uani d . 1 1
C C9 0.60401(16) 0.4129(6) 0.8843(3) 0.0780(8) Uani d . 1 1
H H9 0.5728 0.4895 0.9319 0.094 Uiso calc R 1 1
C C10 0.65715(18) 0.2370(7) 0.9161(3) 0.0885(9) Uani d . 1 1
H H10 0.6627 0.2004 0.9844 0.106 Uiso calc R 1 1
C C11 0.70208(16) 0.1155(6) 0.8462(3) 0.0891(10) Uani d . 1 1
H H11 0.7380 -0.0038 0.8672 0.107 Uiso calc R 1 1
C C12 0.69381(17) 0.1702(5) 0.7458(3) 0.0811(9) Uani d . 1 1
H H12 0.7235 0.0845 0.6987 0.097 Uiso calc R 1 1
C C13 0.64133(14) 0.3532(5) 0.7135(2) 0.0644(7) Uani d . 1 1
C C14 0.63575(17) 0.4148(6) 0.6040(2) 0.0769(8) Uani d . 1 1
N N1 0.54272(12) 0.6611(4) 0.74774(15) 0.0622(5) Uani d . 1 1
O O1 0.46592(15) 0.8714(5) 0.60028(16) 0.0918(7) Uani d . 1 1
F F1 0.68225(14) 0.2715(5) 0.54915(16) 0.1234(8) Uani d . 1 1
F F2 0.65111(13) 0.6642(4) 0.58376(16) 0.1042(7) Uani d . 1 1
F F3 0.56880(12) 0.3721(4) 0.56487(15) 0.1069(7) Uani d . 1 1
H H13 0.496(3) 0.776(8) 0.628(4) 0.107(14) Uiso d . 1 1

loop_
_atom_site_aniso_label
_atom_site_aniso_U_11
_atom_site_aniso_U_22
_atom_site_aniso_U_33
_atom_site_aniso_U_12
_atom_site_aniso_U_13
_atom_site_aniso_U_23
C1 0.0553(12) 0.0619(14) 0.0680(16) -0.0060(11) 0.0034(13) 0.0022(13)
C2 0.0679(15) 0.0666(15) 0.0750(18) -0.0014(13) -0.0018(15) 0.0004(15)
C3 0.087(2) 0.0808(19) 0.091(2) 0.0044(16) -0.0121(18) 0.0104(18)
C4 0.0713(18) 0.0710(16) 0.132(4) 0.0094(15) -0.001(2) 0.005(2)
C5 0.0714(18) 0.0773(19) 0.112(3) 0.0054(15) 0.0153(18) -0.0065(18)
C6 0.0755(17) 0.0786(17) 0.084(2) 0.0003(15) 0.0129(16) -0.0033(17)
C7 0.0632(14) 0.0720(15) 0.0593(14) -0.0052(13) 0.0005(12) -0.0027(13)
C8 0.0525(12) 0.0627(14) 0.0683(16) -0.0069(11) -0.0001(13) -0.0031(13)
C9 0.0711(16) 0.090(2) 0.0725(18) 0.0070(15) 0.0017(14) 0.0019(17)
C10 0.085(2) 0.092(2) 0.088(2) 0.0053(18) -0.0119(19) 0.0170(18)
C11 0.0669(17) 0.0803(19) 0.120(3) 0.0050(14) -0.008(2) 0.016(2)
C12 0.0658(16) 0.0713(16) 0.106(3) -0.0003(15) 0.0126(16) -0.0036(18)
C13 0.0545(13) 0.0611(13) 0.0774(17) -0.0084(12) 0.0061(12) -0.0056(14)
C14 0.0745(17) 0.0743(18) 0.082(2) -0.0008(14) 0.0190(16) -0.0080(16)
N1 0.0569(11) 0.0677(11) 0.0618(13) 0.0011(10) 0.0009(9) -0.0008(11)
O1 0.1086(16) 0.0980(16) 0.0688(14) 0.0250(14) -0.0129(12) -0.0076(12)
F1 0.1361(18) 0.1374(17) 0.0967(15) 0.0357(14) 0.0433(14) -0.0107(13)
F2 0.1301(16) 0.0950(13) 0.0874(13) -0.0185(11) 0.0113(11) 0.0147(10)
F3 0.0988(13) 0.1415(18) 0.0803(12) -0.0191(11) -0.0043(10) -0.0233(14)

loop_
_atom_type_symbol
_atom_type_description
_atom_type_scat_dispersion_real
_atom_type_scat_dispersion_imag
_atom_type_scat_source
C C 0.0033 0.0016 'International Tables Vol C Tables 4.2.6.8 and 6.1.1.4'
H H 0.0000 0.0000 'International Tables Vol C Tables 4.2.6.8 and 6.1.1.4'
N N 0.0061 0.0033 'International Tables Vol C Tables 4.2.6.8 and 6.1.1.4'
O O 0.0106 0.0060 'International Tables Vol C Tables 4.2.6.8 and 6.1.1.4'
F F 0.0171 0.0103 'International Tables Vol C Tables 4.2.6.8 and 6.1.1.4'

loop_
_geom_angle_atom_site_label_1
_geom_angle_atom_site_label_2
_geom_angle_atom_site_label_3
_geom_angle
C2 C1 C6 119.0(2)
C2 C1 C7 121.7(2)
C6 C1 C7 119.3(3)
O1 C2 C3 118.9(3)
O1 C2 C1 122.0(2)
C3 C2 C1 119.1(3)
C4 C3 C2 120.7(4)
C4 C3 H3 119.7
C2 C3 H3 119.7
C5 C4 C3 121.1(3)
C5 C4 H4 119.5
C3 C4 H4 119.5
C4 C5 C6 119.2(3)
C4 C5 H5 120.4
C6 C5 H5 120.4
C5 C6 C1 121.0(3)
C5 C6 H6 119.5
C1 C6 H6 119.5
N1 C7 C1 122.5(2)
N1 C7 H7 118.7
C1 C7 H7 118.7
C9 C8 C13 117.7(2)
C9 C8 N1 123.9(2)
C13 C8 N1 118.3(2)
C10 C9 C8 121.9(3)
C10 C9 H9 119.0
C8 C9 H9 119.0
C9 C10 C11 119.7(3)
C9 C10 H10 120.2
C11 C10 H10 120.2
C12 C11 C10 120.0(3)
C12 C11 H11 120.0
C10 C11 H11 120.0
C11 C12 C13 120.6(3)
C11 C12 H12 119.7
C13 C12 H12 119.7
C12 C13 C8 120.1(3)
C12 C13 C14 119.1(3)
C8 C13 C14 120.8(2)
F2 C14 F1 106.5(2)
F2 C14 F3 105.4(3)
F1 C14 F3 105.5(3)
F2 C14 C13 112.6(3)
F1 C14 C13 112.1(3)
F3 C14 C13 114.0(2)
C7 N1 C8 121.2(2)
C2 O1 H13 107(3)

loop_
_geom_bond_atom_site_label_1
_geom_bond_atom_site_label_2
_geom_bond_distance
C1 C2 1.390(4)
C1 C6 1.404(4)
C1 C7 1.449(4)
C2 O1 1.343(4)
C2 C3 1.388(4)
C3 C4 1.369(5)
C3 H3 0.9300
C4 C5 1.368(6)
C4 H4 0.9300
C5 C6 1.372(5)
C5 H5 0.9300
C6 H6 0.9300
C7 N1 1.263(3)
C7 H7 0.9300
C8 C9 1.385(4)
C8 C13 1.397(4)
C8 N1 1.411(3)
C9 C10 1.376(4)
C9 H9 0.9300
C10 C11 1.376(5)
C10 H10 0.9300
C11 C12 1.368(5)
C11 H11 0.9300
C12 C13 1.394(4)
C12 H12 0.9300
C13 C14 1.488(5)
C14 F2 1.326(3)
C14 F1 1.327(4)
C14 F3 1.329(4)
O1 H13 0.82(5)

loop_
_geom_hbond_atom_site_label_D
_geom_hbond_atom_site_label_H
_geom_hbond_atom_site_label_A
_geom_hbond_site_symmetry_A
_geom_hbond_distance_DH
_geom_hbond_distance_HA
_geom_hbond_distance_DA
_geom_hbond_angle_DHA
_geom_hbond_publ_flag
O1 H13 N1 . 0.82(5) 1.88(5) 2.622(3) 149(4) yes
O1 H13 F3 . 0.82(5) 2.58(4) 3.179(3) 131(4) yes
C10 H10 O1 2_665 0.93 2.80 3.342(5) 118.2 yes

loop_
_geom_torsion_atom_site_label_1
_geom_torsion_atom_site_label_2
_geom_torsion_atom_site_label_3
_geom_torsion_atom_site_label_4
_geom_torsion
C6 C1 C2 O1 -179.5(2)
C7 C1 C2 O1 1.6(4)
C6 C1 C2 C3 0.4(4)
C7 C1 C2 C3 -178.6(3)
O1 C2 C3 C4 -180.0(3)
C1 C2 C3 C4 0.2(5)
C2 C3 C4 C5 -0.6(5)
C3 C4 C5 C6 0.4(5)
C4 C5 C6 C1 0.2(4)
C2 C1 C6 C5 -0.6(4)
C7 C1 C6 C5 178.4(2)
C2 C1 C7 N1 -1.9(4)
C6 C1 C7 N1 179.2(2)
C13 C8 C9 C10 2.5(4)
N1 C8 C9 C10 -179.0(3)
C8 C9 C10 C11 -2.2(5)
C9 C10 C11 C12 0.1(5)
C10 C11 C12 C13 1.5(5)
C11 C12 C13 C8 -1.2(4)
C11 C12 C13 C14 177.8(3)
C9 C8 C13 C12 -0.8(3)
N1 C8 C13 C12 -179.4(2)
C9 C8 C13 C14 -179.8(3)
N1 C8 C13 C14 1.7(3)
C12 C13 C14 F2 -117.6(3)
C8 C13 C14 F2 61.4(3)
C12 C13 C14 F1 2.5(4)
C8 C13 C14 F1 -178.5(2)
C12 C13 C14 F3 122.3(3)
C8 C13 C14 F3 -58.7(3)
C1 C7 N1 C8 -178.5(2)
C9 C8 N1 C7 14.7(4)
C13 C8 N1 C7 -166.9(2)

loop_
_cod_related_entry_id
_cod_related_entry_database
_cod_related_entry_code
1 ChemSpider 10296921
